data_4106871
loop_
_publ_author_name
'Weidong Rao'
'Dewi Susanti'
'Philip Wai Hong Chan'

_publ_section_title
;
 Gold-Catalyzed Tandem 1,3-Migration/[2 + 2] Cycloaddition of 1,7-Enyne
 Benzoates to Azabicyclo[4.2.0]oct-5-enes
;
_journal_name_full 'Journal of the American Chemical Society'
_journal_page_first 15248
_journal_page_last 15251
_journal_paper_doi 10.1021/ja2052304
_journal_volume 133
_journal_year 2011
_chemical_absolute_configuration ad
_chemical_formula_moiety 'C26 H33 N O2 S'
_chemical_formula_sum 'C26 H33 N O2 S'
_chemical_formula_weight 423.59
_chemical_name_systematic
; 
 ? 
;
_space_group_IT_number 19
_symmetry_cell_setting orthorhombic
_symmetry_space_group_name_Hall 'P 2ac 2ab'
_symmetry_space_group_name_H-M 'P 21 21 21'
_atom_sites_solution_hydrogens geom
_atom_sites_solution_primary direct
_atom_sites_solution_secondary difmap
_audit_creation_method SHELXL-97
_cell_angle_alpha 90.00
_cell_angle_beta 90.00
_cell_angle_gamma 90.00
_cell_formula_units_Z 4
_cell_length_a 8.2758(7)
_cell_length_b 14.3175(13)
_cell_length_c 19.5838(18)
_cell_measurement_reflns_used 9940
_cell_measurement_temperature 103(2)
_cell_measurement_theta_max 25.41
_cell_measurement_theta_min 2.52
_cell_volume 2320.5(4)
_computing_cell_refinement 'Bruker SAINT'
_computing_data_collection 'Bruker APEX2'
_computing_data_reduction 'Bruker SAINT'
_computing_molecular_graphics 'Bruker SHELXTL'
_computing_publication_material 'Bruker SHELXTL'
_computing_structure_refinement 'SHELXL-97 (Sheldrick, 2008)'
_computing_structure_solution 'SHELXS-97 (Sheldrick, 2008)'
_diffrn_ambient_temperature 103(2)
_diffrn_measured_fraction_theta_full 0.999
_diffrn_measured_fraction_theta_max 0.999
_diffrn_measurement_device_type 'Bruker APEX-II CCD'
_diffrn_measurement_method '\f and \w scans'
_diffrn_radiation_monochromator graphite
_diffrn_radiation_source 'fine-focus sealed tube'
_diffrn_radiation_type MoK\a
_diffrn_radiation_wavelength 0.71073
_diffrn_reflns_av_R_equivalents 0.0379
_diffrn_reflns_av_sigmaI/netI 0.0262
_diffrn_reflns_limit_h_max 9
_diffrn_reflns_limit_h_min -9
_diffrn_reflns_limit_k_max 17
_diffrn_reflns_limit_k_min -17
_diffrn_reflns_limit_l_max 20
_diffrn_reflns_limit_l_min -23
_diffrn_reflns_number 26501
_diffrn_reflns_theta_full 25.40
_diffrn_reflns_theta_max 25.40
_diffrn_reflns_theta_min 1.76
_exptl_absorpt_coefficient_mu 0.161
_exptl_absorpt_correction_T_max 0.9623
_exptl_absorpt_correction_T_min 0.9383
_exptl_absorpt_correction_type multi-scan
_exptl_absorpt_process_details sadabs
_exptl_crystal_colour colourless
_exptl_crystal_density_diffrn 1.213
_exptl_crystal_description block
_exptl_crystal_F_000 912
_exptl_crystal_size_max 0.40
_exptl_crystal_size_mid 0.40
_exptl_crystal_size_min 0.24
_refine_diff_density_max 0.170
_refine_diff_density_min -0.436
_refine_diff_density_rms 0.067
_refine_ls_abs_structure_details 'Flack H D (1983), Acta Cryst. A39, 876-881'
_refine_ls_abs_structure_Flack 0.01(6)
_refine_ls_extinction_method none
_refine_ls_goodness_of_fit_ref 1.168
_refine_ls_hydrogen_treatment constr
_refine_ls_matrix_type full
_refine_ls_number_parameters 275
_refine_ls_number_reflns 4257
_refine_ls_number_restraints 0
_refine_ls_restrained_S_all 1.168
_refine_ls_R_factor_all 0.0320
_refine_ls_R_factor_gt 0.0288
_refine_ls_shift/su_max 0.000
_refine_ls_shift/su_mean 0.000
_refine_ls_structure_factor_coef Fsqd
_refine_ls_weighting_details 'calc w=1/[\s^2^(Fo^2^)+(0.0511P)^2^+0.2155P] where P=(Fo^2^+2Fc^2^)/3'
_refine_ls_weighting_scheme calc
_refine_ls_wR_factor_gt 0.0783
_refine_ls_wR_factor_ref 0.0867
_reflns_number_gt 4038
_reflns_number_total 4257
_reflns_threshold_expression >2sigma(I)
_cod_data_source_file ja2052304_si_009.cif
_cod_data_source_block chan142s
_cod_database_code 4106871

loop_
_symmetry_equiv_pos_as_xyz
'x, y, z'
'-x+1/2, -y, z+1/2'
'-x, y+1/2, -z+1/2'
'x+1/2, -y+1/2, -z'

loop_
_atom_site_label
_atom_site_type_symbol
_atom_site_fract_x
_atom_site_fract_y
_atom_site_fract_z
_atom_site_U_iso_or_equiv
_atom_site_adp_type
_atom_site_occupancy
_atom_site_symmetry_multiplicity
_atom_site_calc_flag
_atom_site_refinement_flags
C1 C 0.8143(2) 0.38998(11) 0.16049(9) 0.0195(4) Uani 1 1 d .
H1A H 0.8477 0.3242 0.1539 0.023 Uiso 1 1 calc R
H1B H 0.8765 0.4163 0.1991 0.023 Uiso 1 1 calc R
C2 C 0.84671(19) 0.44571(11) 0.09617(8) 0.0167(3) Uani 1 1 d .
H2 H 0.8114 0.4107 0.0546 0.020 Uiso 1 1 calc R
C3 C 1.0060(2) 0.49948(11) 0.08291(9) 0.0213(4) Uani 1 1 d .
H3A H 1.0718 0.4732 0.0453 0.026 Uiso 1 1 calc R
H3B H 1.0723 0.5092 0.1244 0.026 Uiso 1 1 calc R
C4 C 0.9036(2) 0.58682(12) 0.06177(8) 0.0181(4) Uani 1 1 d .
H4 H 0.8813 0.5846 0.0116 0.022 Uiso 1 1 calc R
C5 C 0.7651(2) 0.53930(11) 0.10049(9) 0.0166(3) Uani 1 1 d .
C6 C 0.64882(19) 0.56412(11) 0.14324(8) 0.0157(3) Uani 1 1 d .
C7 C 0.56776(19) 0.48935(11) 0.18699(9) 0.0162(4) Uani 1 1 d .
H7 H 0.4512 0.4867 0.1737 0.019 Uiso 1 1 calc R
C8 C 0.5756(2) 0.51113(11) 0.26345(9) 0.0187(4) Uani 1 1 d .
H8A H 0.6870 0.4991 0.2797 0.022 Uiso 1 1 calc R
H8B H 0.5532 0.5784 0.2701 0.022 Uiso 1 1 calc R
C9 C 0.4581(2) 0.45485(13) 0.30734(9) 0.0236(4) Uani 1 1 d .
H9 H 0.4733 0.3870 0.2970 0.028 Uiso 1 1 calc R
C10 C 0.2831(2) 0.48068(14) 0.29270(10) 0.0290(4) Uani 1 1 d .
H10A H 0.2118 0.4458 0.3235 0.044 Uiso 1 1 calc R
H10B H 0.2569 0.4650 0.2453 0.044 Uiso 1 1 calc R
H10C H 0.2679 0.5478 0.2999 0.044 Uiso 1 1 calc R
C11 C 0.4939(3) 0.47080(17) 0.38252(10) 0.0385(5) Uani 1 1 d .
H11A H 0.4782 0.5369 0.3936 0.058 Uiso 1 1 calc R
H11B H 0.6060 0.4531 0.3922 0.058 Uiso 1 1 calc R
H11C H 0.4208 0.4327 0.4103 0.058 Uiso 1 1 calc R
C12 C 0.5911(2) 0.66358(11) 0.15210(10) 0.0202(4) Uani 1 1 d .
H12A H 0.6419 0.7031 0.1166 0.024 Uiso 1 1 calc R
H12B H 0.6276 0.6869 0.1971 0.024 Uiso 1 1 calc R
C13 C 0.4080(2) 0.67411(13) 0.14743(11) 0.0283(4) Uani 1 1 d .
H13A H 0.3695 0.6460 0.1048 0.042 Uiso 1 1 calc R
H13B H 0.3796 0.7406 0.1481 0.042 Uiso 1 1 calc R
H13C H 0.3573 0.6426 0.1863 0.042 Uiso 1 1 calc R
C14 C 0.9610(2) 0.68257(11) 0.08092(8) 0.0177(3) Uani 1 1 d .
C15 C 0.9888(2) 0.70677(12) 0.14861(9) 0.0234(4) Uani 1 1 d .
H15 H 0.9703 0.6620 0.1836 0.028 Uiso 1 1 calc R
C16 C 1.0428(2) 0.79467(13) 0.16572(10) 0.0276(4) Uani 1 1 d .
H16 H 1.0612 0.8100 0.2123 0.033 Uiso 1 1 calc R
C17 C 1.0703(2) 0.86068(13) 0.11555(11) 0.0282(5) Uani 1 1 d .
H17 H 1.1075 0.9213 0.1274 0.034 Uiso 1 1 calc R
C18 C 1.0432(3) 0.83777(13) 0.04806(11) 0.0316(5) Uani 1 1 d .
H18 H 1.0617 0.8827 0.0133 0.038 Uiso 1 1 calc R
C19 C 0.9892(2) 0.74959(12) 0.03109(9) 0.0258(4) Uani 1 1 d .
H19 H 0.9709 0.7345 -0.0155 0.031 Uiso 1 1 calc R
C20 C 0.5236(2) 0.31834(11) 0.05650(8) 0.0180(3) Uani 1 1 d .
C21 C 0.4514(2) 0.39502(12) 0.02465(9) 0.0193(4) Uani 1 1 d .
H21 H 0.3986 0.4414 0.0512 0.023 Uiso 1 1 calc R
C22 C 0.4568(2) 0.40316(11) -0.04535(9) 0.0197(4) Uani 1 1 d .
H22 H 0.4074 0.4554 -0.0668 0.024 Uiso 1 1 calc R
C23 C 0.5340(2) 0.33572(12) -0.08543(9) 0.0195(4) Uani 1 1 d .
C24 C 0.5413(2) 0.34561(13) -0.16200(9) 0.0243(4) Uani 1 1 d .
H24A H 0.6236 0.3032 -0.1803 0.036 Uiso 1 1 calc R
H24B H 0.5693 0.4101 -0.1738 0.036 Uiso 1 1 calc R
H24C H 0.4358 0.3299 -0.1817 0.036 Uiso 1 1 calc R
C25 C 0.6029(2) 0.25938(12) -0.05303(9) 0.0220(4) Uani 1 1 d .
H25 H 0.6540 0.2125 -0.0797 0.026 Uiso 1 1 calc R
C26 C 0.5987(2) 0.25009(12) 0.01747(9) 0.0206(4) Uani 1 1 d .
H26 H 0.6469 0.1974 0.0388 0.025 Uiso 1 1 calc R
N1 N 0.63850(18) 0.39474(9) 0.17529(7) 0.0174(3) Uani 1 1 d .
O1 O 0.36451(15) 0.32786(8) 0.17010(6) 0.0261(3) Uani 1 1 d .
O2 O 0.60483(17) 0.22445(8) 0.16332(6) 0.0276(3) Uani 1 1 d .
S1 S 0.52566(5) 0.31026(3) 0.14630(2) 0.01951(12) Uani 1 1 d .

loop_
_atom_site_aniso_label
_atom_site_aniso_U_11
_atom_site_aniso_U_22
_atom_site_aniso_U_33
_atom_site_aniso_U_23
_atom_site_aniso_U_13
_atom_site_aniso_U_12
C1 0.0209(9) 0.0165(8) 0.0211(9) 0.0019(7) 0.0003(7) 0.0026(7)
C2 0.0166(8) 0.0167(8) 0.0169(8) -0.0014(7) 0.0020(7) 0.0012(7)
C3 0.0194(9) 0.0215(9) 0.0231(9) -0.0001(7) 0.0048(7) 0.0014(7)
C4 0.0193(9) 0.0211(9) 0.0139(8) -0.0006(7) 0.0019(7) -0.0007(7)
C5 0.0171(8) 0.0169(8) 0.0157(9) 0.0013(7) -0.0035(7) -0.0006(6)
C6 0.0170(8) 0.0171(7) 0.0131(8) 0.0016(7) -0.0033(7) 0.0005(7)
C7 0.0161(8) 0.0155(8) 0.0171(9) 0.0001(7) 0.0006(6) 0.0014(6)
C8 0.0197(9) 0.0194(8) 0.0170(9) -0.0020(7) 0.0000(7) 0.0013(7)
C9 0.0305(10) 0.0235(9) 0.0168(9) 0.0013(7) 0.0069(8) 0.0044(8)
C10 0.0263(10) 0.0346(11) 0.0262(11) -0.0013(9) 0.0077(8) -0.0044(8)
C11 0.0368(12) 0.0601(13) 0.0185(10) 0.0049(9) 0.0057(9) 0.0097(11)
C12 0.0212(9) 0.0169(8) 0.0225(9) 0.0022(7) 0.0017(7) 0.0020(6)
C13 0.0218(9) 0.0253(10) 0.0379(11) 0.0077(9) 0.0047(8) 0.0063(7)
C14 0.0138(8) 0.0201(8) 0.0191(8) 0.0005(7) 0.0027(7) 0.0025(7)
C15 0.0244(9) 0.0246(9) 0.0213(9) 0.0019(7) -0.0024(8) -0.0004(7)
C16 0.0273(10) 0.0292(10) 0.0262(10) -0.0076(8) -0.0046(8) 0.0020(8)
C17 0.0213(10) 0.0194(9) 0.0439(13) -0.0086(8) 0.0037(8) -0.0021(7)
C18 0.0344(11) 0.0227(9) 0.0379(11) 0.0073(8) 0.0120(9) -0.0022(8)
C19 0.0321(10) 0.0229(9) 0.0222(9) 0.0012(7) 0.0073(8) -0.0025(8)
C20 0.0202(8) 0.0176(8) 0.0161(8) -0.0015(7) -0.0003(7) -0.0033(7)
C21 0.0193(9) 0.0175(8) 0.0211(9) -0.0032(7) 0.0016(7) 0.0003(7)
C22 0.0185(9) 0.0185(8) 0.0220(9) 0.0016(7) -0.0011(7) 0.0001(7)
C23 0.0182(8) 0.0225(8) 0.0177(9) -0.0011(7) -0.0008(7) -0.0054(7)
C24 0.0280(9) 0.0273(9) 0.0176(9) 0.0004(7) 0.0023(8) 0.0002(8)
C25 0.0225(9) 0.0222(9) 0.0213(9) -0.0061(7) 0.0027(7) 0.0014(7)
C26 0.0251(9) 0.0172(8) 0.0194(9) -0.0006(7) -0.0022(7) 0.0024(7)
N1 0.0208(8) 0.0149(7) 0.0164(7) -0.0006(6) 0.0017(6) -0.0003(6)
O1 0.0275(7) 0.0288(7) 0.0220(6) -0.0050(5) 0.0060(5) -0.0118(6)
O2 0.0443(8) 0.0165(6) 0.0221(7) 0.0032(5) -0.0018(6) -0.0033(6)
S1 0.0269(2) 0.0160(2) 0.0156(2) 0.00014(17) 0.00186(17) -0.00492(17)

loop_
_atom_type_symbol
_atom_type_description
_atom_type_scat_dispersion_real
_atom_type_scat_dispersion_imag
_atom_type_scat_source
C C 0.0033 0.0016 'International Tables Vol C Tables 4.2.6.8 and 6.1.1.4'
H H 0.0000 0.0000 'International Tables Vol C Tables 4.2.6.8 and 6.1.1.4'
N N 0.0061 0.0033 'International Tables Vol C Tables 4.2.6.8 and 6.1.1.4'
O O 0.0106 0.0060 'International Tables Vol C Tables 4.2.6.8 and 6.1.1.4'
S S 0.1246 0.1234 'International Tables Vol C Tables 4.2.6.8 and 6.1.1.4'

loop_
_geom_angle_atom_site_label_1
_geom_angle_atom_site_label_2
_geom_angle_atom_site_label_3
_geom_angle
N1 C1 C2 108.16(13)
N1 C1 H1A 110.1
C2 C1 H1A 110.1
N1 C1 H1B 110.1
C2 C1 H1B 110.1
H1A C1 H1B 108.4
C5 C2 C1 110.06(13)
C5 C2 C3 87.08(12)
C1 C2 C3 123.51(14)
C5 C2 H2 111.2
C1 C2 H2 111.2
C3 C2 H2 111.2
C2 C3 C4 88.87(12)
C2 C3 H3A 113.8
C4 C3 H3A 113.8
C2 C3 H3B 113.8
C4 C3 H3B 113.8
H3A C3 H3B 111.1
C14 C4 C5 121.28(14)
C14 C4 C3 119.49(14)
C5 C4 C3 85.40(12)
C14 C4 H4 109.5
C5 C4 H4 109.5
C3 C4 H4 109.5
C6 C5 C2 126.99(15)
C6 C5 C4 137.45(15)
C2 C5 C4 91.81(13)
C5 C6 C12 123.70(15)
C5 C6 C7 119.08(14)
C12 C6 C7 117.21(14)
N1 C7 C6 112.19(13)
N1 C7 C8 108.55(13)
C6 C7 C8 112.80(13)
N1 C7 H7 107.7
C6 C7 H7 107.7
C8 C7 H7 107.7
C9 C8 C7 114.56(14)
C9 C8 H8A 108.6
C7 C8 H8A 108.6
C9 C8 H8B 108.6
C7 C8 H8B 108.6
H8A C8 H8B 107.6
C11 C9 C10 109.39(16)
C11 C9 C8 109.96(16)
C10 C9 C8 111.83(15)
C11 C9 H9 108.5
C10 C9 H9 108.5
C8 C9 H9 108.5
C9 C10 H10A 109.5
C9 C10 H10B 109.5
H10A C10 H10B 109.5
C9 C10 H10C 109.5
H10A C10 H10C 109.5
H10B C10 H10C 109.5
C9 C11 H11A 109.5
C9 C11 H11B 109.5
H11A C11 H11B 109.5
C9 C11 H11C 109.5
H11A C11 H11C 109.5
H11B C11 H11C 109.5
C6 C12 C13 113.56(14)
C6 C12 H12A 108.9
C13 C12 H12A 108.9
C6 C12 H12B 108.9
C13 C12 H12B 108.9
H12A C12 H12B 107.7
C12 C13 H13A 109.5
C12 C13 H13B 109.5
H13A C13 H13B 109.5
C12 C13 H13C 109.5
H13A C13 H13C 109.5
H13B C13 H13C 109.5
C19 C14 C15 118.07(16)
C19 C14 C4 120.64(15)
C15 C14 C4 121.29(15)
C16 C15 C14 120.92(17)
C16 C15 H15 119.5
C14 C15 H15 119.5
C15 C16 C17 120.36(18)
C15 C16 H16 119.8
C17 C16 H16 119.8
C18 C17 C16 119.44(17)
C18 C17 H17 120.3
C16 C17 H17 120.3
C19 C18 C17 120.05(17)
C19 C18 H18 120.0
C17 C18 H18 120.0
C18 C19 C14 121.17(17)
C18 C19 H19 119.4
C14 C19 H19 119.4
C26 C20 C21 119.95(15)
C26 C20 S1 119.93(13)
C21 C20 S1 120.08(13)
C22 C21 C20 119.81(16)
C22 C21 H21 120.1
C20 C21 H21 120.1
C21 C22 C23 121.02(16)
C21 C22 H22 119.5
C23 C22 H22 119.5
C25 C23 C22 118.38(15)
C25 C23 C24 120.84(16)
C22 C23 C24 120.79(15)
C23 C24 H24A 109.5
C23 C24 H24B 109.5
H24A C24 H24B 109.5
C23 C24 H24C 109.5
H24A C24 H24C 109.5
H24B C24 H24C 109.5
C23 C25 C26 121.37(16)
C23 C25 H25 119.3
C26 C25 H25 119.3
C25 C26 C20 119.46(16)
C25 C26 H26 120.3
C20 C26 H26 120.3
C1 N1 C7 117.11(13)
C1 N1 S1 117.34(11)
C7 N1 S1 120.13(11)
O2 S1 O1 120.03(8)
O2 S1 N1 107.07(8)
O1 S1 N1 106.80(7)
O2 S1 C20 107.04(8)
O1 S1 C20 107.66(8)
N1 S1 C20 107.71(7)

loop_
_geom_bond_atom_site_label_1
_geom_bond_atom_site_label_2
_geom_bond_distance
C1 N1 1.485(2)
C1 C2 1.515(2)
C1 H1A 0.9900
C1 H1B 0.9900
C2 C5 1.503(2)
C2 C3 1.549(2)
C2 H2 1.0000
C3 C4 1.567(2)
C3 H3A 0.9900
C3 H3B 0.9900
C4 C14 1.499(2)
C4 C5 1.534(2)
C4 H4 1.0000
C5 C6 1.324(2)
C6 C12 1.512(2)
C6 C7 1.526(2)
C7 N1 1.493(2)
C7 C8 1.531(2)
C7 H7 1.0000
C8 C9 1.528(2)
C8 H8A 0.9900
C8 H8B 0.9900
C9 C11 1.519(3)
C9 C10 1.522(3)
C9 H9 1.0000
C10 H10A 0.9800
C10 H10B 0.9800
C10 H10C 0.9800
C11 H11A 0.9800
C11 H11B 0.9800
C11 H11C 0.9800
C12 C13 1.526(2)
C12 H12A 0.9900
C12 H12B 0.9900
C13 H13A 0.9800
C13 H13B 0.9800
C13 H13C 0.9800
C14 C19 1.388(2)
C14 C15 1.389(2)
C15 C16 1.377(2)
C15 H15 0.9500
C16 C17 1.382(3)
C16 H16 0.9500
C17 C18 1.380(3)
C17 H17 0.9500
C18 C19 1.380(3)
C18 H18 0.9500
C19 H19 0.9500
C20 C26 1.388(2)
C20 C21 1.397(2)
C20 S1 1.7626(16)
C21 C22 1.376(2)
C21 H21 0.9500
C22 C23 1.399(2)
C22 H22 0.9500
C23 C25 1.387(2)
C23 C24 1.507(2)
C24 H24A 0.9800
C24 H24B 0.9800
C24 H24C 0.9800
C25 C26 1.387(3)
C25 H25 0.9500
C26 H26 0.9500
N1 S1 1.6301(14)
O1 S1 1.4350(13)
O2 S1 1.4316(13)
